data_7009796
loop_
_publ_author_name
'Zhang, Yuan-Jing'
'Ma, Bao-Qing'
'Gao, Song'
'Li, Jun-Ran'
'Liu, Qin-De'
'Wen, Ge-Hui'
'Zhang, Xi-Xiang'

_publ_section_title
;
 The first lanthanide-templated molecular wheel containing six copper
 ions&#x200A;&#x2020;
;
_journal_issue 14
_journal_name_full 'Journal of the Chemical Society, Dalton Transactions'
_journal_page_first 2249
_journal_paper_doi 10.1039/b003670f
_journal_year 2000
_chemical_formula_sum 'C66 H96 Cu6 N6 O60 Pr2'
_chemical_formula_weight 2596.55
_chemical_name_systematic
; 
 ? 
;
_space_group_IT_number 161
_symmetry_cell_setting rhombohedral
_symmetry_space_group_name_Hall 'P 3* -2n'
_symmetry_space_group_name_H-M 'R 3 c :R'
_atom_sites_solution_hydrogens geom
_atom_sites_solution_primary direct
_atom_sites_solution_secondary difmap
_audit_creation_method SHELXL-97
_cell_angle_alpha 69.784(17)
_cell_angle_beta 69.784(17)
_cell_angle_gamma 69.784(17)
_cell_formula_units_Z 2
_cell_length_a 18.186(2)
_cell_length_b 18.186(2)
_cell_length_c 18.186(2)
_cell_measurement_temperature 293(2)
_cell_volume 5118.8(12)
_computing_cell_refinement 'BIOTEX Rigaku'
_computing_data_collection 'RAXIS Rigaku'
_computing_data_reduction 'BIOTEX Rigaku'
_computing_molecular_graphics 'Siemens SHELXTL'
_computing_publication_material 'Siemens SHELXTL'
_computing_structure_refinement 'SHELXL-97 (Sheldrick, 1997)'
_computing_structure_solution 'SHELXS-97 (Sheldrick, 1990)'
_diffrn_ambient_temperature 293(2)
_diffrn_measured_fraction_theta_full 0.957
_diffrn_measured_fraction_theta_max 0.957
_diffrn_measurement_device_type 'IP Rigaku'
_diffrn_measurement_method 'IP Rigaku'
_diffrn_radiation_monochromator graphite
_diffrn_radiation_source 'fine-focus sealed tube'
_diffrn_radiation_type MoK\a
_diffrn_radiation_wavelength 0.71073
_diffrn_reflns_av_R_equivalents 0.0000
_diffrn_reflns_av_sigmaI/netI 0.0859
_diffrn_reflns_limit_h_max 16
_diffrn_reflns_limit_h_min -20
_diffrn_reflns_limit_k_max 18
_diffrn_reflns_limit_k_min -15
_diffrn_reflns_limit_l_max 22
_diffrn_reflns_limit_l_min 1
_diffrn_reflns_number 4557
_diffrn_reflns_theta_full 25.53
_diffrn_reflns_theta_max 25.53
_diffrn_reflns_theta_min 1.51
_exptl_absorpt_coefficient_mu 2.257
_exptl_absorpt_correction_T_max 1.3652
_exptl_absorpt_correction_T_min 0.9345
_exptl_absorpt_correction_type ABSOCRE
_exptl_crystal_colour blue
_exptl_crystal_density_diffrn 1.685
_exptl_crystal_density_method 'not measured'
_exptl_crystal_description block
_exptl_crystal_F_000 2612
_exptl_crystal_size_max 0.24
_exptl_crystal_size_mid 0.18
_exptl_crystal_size_min 0.15
_refine_diff_density_max 2.005
_refine_diff_density_min -0.685
_refine_diff_density_rms 0.135
_refine_ls_abs_structure_details 'Flack H D (1983), Acta Cryst. A39, 876-881'
_refine_ls_abs_structure_Flack 0.00
_refine_ls_extinction_method none
_refine_ls_goodness_of_fit_ref 1.070
_refine_ls_hydrogen_treatment mixed
_refine_ls_matrix_type full
_refine_ls_number_parameters 457
_refine_ls_number_reflns 4557
_refine_ls_number_restraints 74
_refine_ls_restrained_S_all 1.069
_refine_ls_R_factor_all 0.0687
_refine_ls_R_factor_gt 0.0615
_refine_ls_shift/su_max 0.059
_refine_ls_shift/su_mean 0.012
_refine_ls_structure_factor_coef Fsqd
_refine_ls_weighting_details 'calc w=1/[\s^2^(Fo^2^)+(0.1025P)^2^+0.0000P] where P=(Fo^2^+2Fc^2^)/3'
_refine_ls_weighting_scheme calc
_refine_ls_wR_factor_gt 0.1575
_refine_ls_wR_factor_ref 0.1633
_reflns_number_gt 4131
_reflns_number_total 4557
_reflns_threshold_expression >2sigma(I)
_cod_data_source_file b003670f.txt
_cod_data_source_block r3
_cod_depositor_comments
;
The following automatic conversions were performed:
'_symmetry_cell_setting' value 'Rhombohedral' changed to 'rhombohedral'
according to '/home/saulius/struct/CIF-dictionaries/cif_core.dic'
dictionary named 'cif_core.dic' version 2.4.1 from 2010-06-29.

Automatic conversion script
Id: cif_fix_enum 1527 2010-12-29 10:47:43Z saulius 
;
_cod_original_cell_volume 5119.1(10)
_cod_original_sg_symbol_H-M R3c
_cod_database_code 7009796

loop_
_symmetry_equiv_pos_as_xyz
'x, y, z'
'z, x, y'
'y, z, x'
'y+1/2, x+1/2, z+1/2'
'x+1/2, z+1/2, y+1/2'
'z+1/2, y+1/2, x+1/2'

loop_
_atom_site_label
_atom_site_type_symbol
_atom_site_fract_x
_atom_site_fract_y
_atom_site_fract_z
_atom_site_U_iso_or_equiv
_atom_site_adp_type
_atom_site_occupancy
_atom_site_symmetry_multiplicity
_atom_site_calc_flag
_atom_site_refinement_flags
_atom_site_disorder_assembly
_atom_site_disorder_group
Pr1 Pr 0.49211(6) 0.49211(6) 0.49211(6) 0.0479(2) Uani 1 3 d S . .
Pr2 Pr 0.74199(11) 0.74199(11) -0.25801(11) 0.0899(3) Uani 1 3 d S . .
Cu1 Cu 0.44116(11) 0.31983(10) 0.74899(10) 0.0551(4) Uani 1 1 d . . .
Cu2 Cu 0.54280(10) 0.66390(10) 0.23545(10) 0.0553(4) Uani 1 1 d . . .
N1 N 0.4531(8) 0.3858(8) 0.8162(7) 0.061(3) Uani 1 1 d . . .
N2 N 0.5350(6) 0.6010(6) 0.1676(6) 0.054(3) Uani 1 1 d . . .
O1 O 0.4884(6) 0.3930(5) 0.6551(6) 0.055(2) Uani 1 1 d . . .
O2 O 0.5938(6) 0.4499(6) 0.5815(5) 0.053(2) Uani 1 1 d . . .
O3 O 0.3204(5) 0.4132(6) 0.7600(7) 0.064(3) Uani 1 1 d . . .
O4 O 0.2940(6) 0.5472(6) 0.7315(5) 0.067(3) Uani 1 1 d . . .
O5 O 0.4317(7) 0.2375(8) 0.8506(7) 0.079(3) Uani 1 1 d . . .
O6 O 0.4060(7) 0.2118(9) 0.9825(7) 0.094(4) Uani 1 1 d . . .
O7 O 0.4965(5) 0.5825(5) 0.3367(5) 0.052(2) Uani 1 1 d . . .
O8 O 0.3943(5) 0.5350(7) 0.4050(6) 0.060(3) Uani 1 1 d . . .
O9 O 0.6601(6) 0.5713(6) 0.2244(5) 0.059(3) Uani 1 1 d . . .
O10 O 0.6866(6) 0.4377(6) 0.2527(6) 0.063(3) Uani 1 1 d . . .
O11 O 0.5584(7) 0.7479(6) 0.1348(6) 0.066(3) Uani 1 1 d . . .
O12 O 0.5879(11) 0.7647(9) 0.0008(6) 0.127(6) Uani 1 1 d . . .
O13 O 0.6125(18) 0.745(3) -0.283(2) 0.281(15) Uani 1 1 d U . .
O14 O 0.794(2) 0.794(2) -0.206(2) 0.34(3) Uani 1 3 d SU . .
O15 O 0.787(3) 0.819(3) -0.3932(14) 0.39(3) Uani 1 1 d U . .
O16 O 0.8603(18) 0.691(4) -0.343(2) 0.22(2) Uani 0.50 1 d PU . .
O16' O 0.784(4) 0.625(4) -0.320(4) 0.28(3) Uani 0.50 1 d PU . .
O17 O 0.184(3) 0.591(2) -0.119(2) 0.34(3) Uani 0.50 1 d PU . .
O17' O 0.1792(15) 0.5454(12) -0.1039(13) 0.109(8) Uani 0.50 1 d PU . .
O18 O 0.301(3) 0.4810(18) 0.095(3) 0.173(16) Uani 0.50 1 d PU . .
O18' O 0.2744(18) 0.500(2) 0.067(3) 0.23(3) Uani 0.50 1 d PU . .
O19 O 0.482(5) 0.089(4) 0.800(5) 0.34(4) Uani 0.50 1 d PU . .
O19' O 0.4125(15) 0.0580(11) 0.9763(17) 0.133(8) Uani 0.50 1 d PU . .
O20 O 0.3783(8) 0.3783(8) 0.3783(8) 0.44(5) Uani 1 3 d S . .
O21 O 0.6039(8) 0.6039(8) 0.6039(8) 0.181(14) Uani 1 3 d S . .
O22 O 0.7693(13) 0.5814(14) 0.5750(11) 0.222(10) Uani 1 1 d . . .
C1 C 0.5550(10) 0.4124(9) 0.6423(10) 0.084(5) Uani 1 1 d D . .
C2 C 0.3322(8) 0.4747(10) 0.7608(7) 0.058(4) Uani 1 1 d . . .
C3 C 0.4069(7) 0.4706(9) 0.7901(9) 0.064(4) Uani 1 1 d . . .
H3A H 0.4424 0.5007 0.7460 0.076 Uiso 1 1 calc R . .
H3B H 0.3871 0.4958 0.8348 0.076 Uiso 1 1 calc R . .
C4 C 0.4139(9) 0.2648(12) 0.9150(11) 0.079(5) Uani 1 1 d . . .
C5 C 0.4071(9) 0.3494(8) 0.8993(8) 0.057(3) Uani 1 1 d . . .
H5A H 0.4266 0.3568 0.9390 0.068 Uiso 1 1 calc R . .
H5B H 0.3503 0.3785 0.9067 0.068 Uiso 1 1 calc R . .
C6 C 0.5870(7) 0.3876(8) 0.7231(7) 0.049(3) Uani 1 1 d D . .
C7 C 0.5396(6) 0.3753(5) 0.7975(6) 0.036(2) Uani 1 1 d D . .
C8 C 0.5751(8) 0.3498(6) 0.8611(8) 0.056(3) Uani 1 1 d D . .
H8 H 0.5435 0.3391 0.9143 0.067 Uiso 1 1 calc R . .
C9 C 0.6560(12) 0.3403(11) 0.8463(13) 0.094(6) Uani 1 1 d D . .
H9 H 0.6792 0.3271 0.8890 0.113 Uiso 1 1 calc R . .
C10 C 0.7045(10) 0.3506(12) 0.7656(11) 0.101(6) Uani 1 1 d D . .
H10 H 0.7608 0.3378 0.7516 0.121 Uiso 1 1 calc R . .
C11 C 0.6579(8) 0.3822(10) 0.7092(9) 0.072(4) Uani 1 1 d D . .
H11 H 0.6846 0.4010 0.6554 0.087 Uiso 1 1 calc R . .
C12 C 0.4309(6) 0.5722(6) 0.3342(5) 0.0343(19) Uani 1 1 d . . .
C13 C 0.6434(7) 0.5088(7) 0.2283(8) 0.058(4) Uani 1 1 d . . .
C14 C 0.5777(8) 0.5121(6) 0.1972(7) 0.060(4) Uani 1 1 d . . .
H14A H 0.5397 0.4839 0.2396 0.072 Uiso 1 1 calc R . .
H14B H 0.5995 0.4862 0.1528 0.072 Uiso 1 1 calc R . .
C15 C 0.5714(10) 0.7274(8) 0.0747(8) 0.070(4) Uani 1 1 d . . .
C16 C 0.5753(10) 0.6364(12) 0.0821(9) 0.085(5) Uani 1 1 d . . .
H16A H 0.5477 0.6353 0.0456 0.102 Uiso 1 1 calc R . .
H16B H 0.6313 0.6055 0.0681 0.102 Uiso 1 1 calc R . .
C17 C 0.3989(9) 0.5987(8) 0.2687(9) 0.064(4) Uani 1 1 d D . .
C18 C 0.4510(12) 0.6147(9) 0.1754(10) 0.081(5) Uani 1 1 d D . .
C19 C 0.4104(11) 0.6376(10) 0.1177(8) 0.088(6) Uani 1 1 d D . .
H19 H 0.4397 0.6467 0.0636 0.105 Uiso 1 1 calc R . .
C20 C 0.3245(8) 0.6485(9) 0.1357(8) 0.068(4) Uani 1 1 d D . .
H20 H 0.2996 0.6645 0.0938 0.082 Uiso 1 1 calc R . .
C21 C 0.2813(8) 0.6362(8) 0.2110(8) 0.064(4) Uani 1 1 d D . .
H21 H 0.2263 0.6427 0.2192 0.077 Uiso 1 1 calc R . .
C22 C 0.3083(7) 0.6143(8) 0.2801(8) 0.050(3) Uani 1 1 d D . .
H22 H 0.2725 0.6095 0.3313 0.060 Uiso 1 1 calc R . .

loop_
_atom_site_aniso_label
_atom_site_aniso_U_11
_atom_site_aniso_U_22
_atom_site_aniso_U_33
_atom_site_aniso_U_23
_atom_site_aniso_U_13
_atom_site_aniso_U_12
Pr1 0.0468(2) 0.0468(2) 0.0468(2) -0.01073(11) -0.01073(11) -0.01073(11)
Pr2 0.0776(3) 0.0776(3) 0.0776(3) -0.0053(2) -0.0053(2) -0.0053(2)
Cu1 0.0584(10) 0.0558(10) 0.0458(9) -0.0066(7) -0.0109(8) -0.0173(8)
Cu2 0.0514(9) 0.0563(10) 0.0540(10) -0.0172(8) -0.0086(7) -0.0109(8)
N1 0.068(7) 0.076(7) 0.053(6) -0.028(6) -0.021(5) -0.018(6)
N2 0.036(5) 0.045(5) 0.048(5) 0.009(4) 0.001(4) -0.003(4)
O1 0.063(5) 0.051(4) 0.064(5) -0.018(4) -0.034(4) -0.010(4)
O2 0.061(5) 0.051(5) 0.040(4) -0.012(4) 0.003(4) -0.022(4)
O3 0.040(4) 0.066(6) 0.085(7) -0.033(5) 0.008(4) -0.022(4)
O4 0.058(5) 0.061(5) 0.058(5) 0.009(4) -0.025(4) -0.001(4)
O5 0.058(5) 0.089(7) 0.071(7) -0.013(6) -0.005(5) -0.015(5)
O6 0.089(7) 0.110(9) 0.071(7) -0.011(6) -0.016(5) -0.025(6)
O7 0.038(4) 0.051(4) 0.043(4) 0.005(3) 0.000(3) -0.012(3)
O8 0.042(4) 0.069(6) 0.053(5) 0.001(4) -0.018(4) -0.007(4)
O9 0.064(6) 0.062(6) 0.049(5) -0.003(4) -0.029(4) -0.009(5)
O10 0.062(5) 0.066(6) 0.078(6) -0.051(5) -0.013(5) -0.011(5)
O11 0.093(7) 0.047(4) 0.053(5) -0.002(4) -0.015(5) -0.028(5)
O12 0.210(15) 0.105(9) 0.035(5) 0.017(5) -0.005(7) -0.066(9)
O13 0.23(3) 0.36(4) 0.29(4) -0.02(3) -0.13(3) -0.12(3)
O14 0.35(4) 0.35(4) 0.35(4) -0.10(3) -0.10(3) -0.10(3)
O15 0.46(6) 0.45(5) 0.103(14) 0.13(2) -0.09(2) -0.10(4)
O16 0.068(16) 0.39(6) 0.16(3) -0.08(3) 0.007(17) -0.02(2)
O16' 0.31(6) 0.24(4) 0.29(5) -0.21(4) -0.15(5) 0.14(4)
O17 0.53(6) 0.22(3) 0.15(2) -0.18(2) -0.21(3) 0.28(4)
O17' 0.142(16) 0.079(12) 0.080(11) -0.057(10) -0.039(10) 0.050(13)
O18 0.25(4) 0.082(16) 0.19(3) 0.044(17) -0.10(3) -0.08(2)
O18' 0.078(15) 0.15(3) 0.29(5) 0.05(3) 0.02(2) 0.009(15)
O19 0.49(9) 0.29(6) 0.33(6) -0.15(5) -0.19(6) -0.06(6)
O19' 0.146(17) 0.071(10) 0.19(2) -0.038(12) -0.007(16) -0.065(11)
O20 0.54(7) 0.54(7) 0.54(7) -0.26(4) -0.26(4) -0.26(4)
O21 0.202(17) 0.202(17) 0.202(17) -0.078(11) -0.078(11) -0.078(11)
O22 0.191(17) 0.33(3) 0.207(16) -0.178(18) -0.016(12) -0.060(15)
C1 0.079(10) 0.059(8) 0.089(11) -0.035(8) -0.029(9) 0.036(7)
C2 0.052(6) 0.105(11) 0.038(5) -0.036(6) 0.000(5) -0.038(6)
C3 0.043(6) 0.098(10) 0.072(8) -0.040(7) 0.001(5) -0.041(6)
C4 0.053(7) 0.111(13) 0.064(9) -0.031(8) -0.007(6) -0.012(7)
C5 0.062(8) 0.062(8) 0.049(7) -0.009(6) -0.031(6) -0.010(6)
C6 0.039(6) 0.074(8) 0.040(5) -0.022(5) -0.021(5) -0.004(5)
C7 0.028(4) 0.042(5) 0.031(4) -0.008(3) -0.008(3) -0.002(3)
C8 0.050(7) 0.052(6) 0.058(7) 0.004(5) -0.027(5) -0.010(5)
C9 0.103(14) 0.097(12) 0.093(12) -0.049(10) -0.036(11) -0.003(10)
C10 0.068(9) 0.128(15) 0.085(11) -0.012(10) 0.018(8) -0.053(10)
C11 0.047(7) 0.096(9) 0.051(6) -0.014(6) -0.014(5) 0.007(5)
C12 0.041(5) 0.041(5) 0.028(4) -0.005(4) -0.010(4) -0.021(4)
C13 0.043(6) 0.036(5) 0.066(7) -0.003(5) -0.008(5) 0.009(4)
C14 0.066(7) 0.038(5) 0.049(6) -0.001(4) -0.025(5) 0.019(5)
C15 0.094(10) 0.052(6) 0.045(7) 0.007(5) 0.000(6) -0.034(6)
C16 0.068(10) 0.102(13) 0.059(8) -0.030(8) 0.018(7) -0.018(8)
C17 0.061(8) 0.052(7) 0.065(8) -0.004(6) -0.004(6) -0.021(6)
C18 0.102(11) 0.077(9) 0.059(8) -0.003(6) -0.011(7) -0.042(8)
C19 0.081(10) 0.141(15) 0.037(6) -0.031(8) -0.012(6) -0.018(10)
C20 0.057(7) 0.096(9) 0.051(7) 0.012(6) -0.036(6) -0.027(7)
C21 0.057(7) 0.089(9) 0.058(7) -0.026(6) -0.043(6) 0.002(6)
C22 0.029(4) 0.060(6) 0.053(5) -0.014(4) -0.010(4) -0.005(4)

loop_
_atom_type_symbol
_atom_type_description
_atom_type_scat_dispersion_real
_atom_type_scat_dispersion_imag
_atom_type_scat_source
C C 0.0033 0.0016 'International Tables Vol C Tables 4.2.6.8 and 6.1.1.4'
H H 0.0000 0.0000 'International Tables Vol C Tables 4.2.6.8 and 6.1.1.4'
N N 0.0061 0.0033 'International Tables Vol C Tables 4.2.6.8 and 6.1.1.4'
O O 0.0106 0.0060 'International Tables Vol C Tables 4.2.6.8 and 6.1.1.4'
Cu Cu 0.3201 1.2651 'International Tables Vol C Tables 4.2.6.8 and 6.1.1.4'
Pr Pr -0.2180 2.8214 'International Tables Vol C Tables 4.2.6.8 and 6.1.1.4'

loop_
_geom_angle_atom_site_label_1
_geom_angle_atom_site_label_2
_geom_angle_atom_site_label_3
_geom_angle
_geom_angle_site_symmetry_1
_geom_angle_site_symmetry_3
_geom_angle_publ_flag
O8 Pr1 O8 67.7(4) 3 2 ?
O8 Pr1 O8 67.7(4) 3 . ?
O8 Pr1 O8 67.7(4) 2 . ?
O8 Pr1 O2 112.7(3) 3 . ?
O8 Pr1 O2 113.1(3) 2 . ?
O8 Pr1 O2 179.1(4) . . ?
O8 Pr1 O2 179.1(4) 3 3 ?
O8 Pr1 O2 112.7(3) 2 3 ?
O8 Pr1 O2 113.1(3) . 3 ?
O2 Pr1 O2 66.4(3) . 3 ?
O8 Pr1 O2 113.1(3) 3 2 ?
O8 Pr1 O2 179.1(4) 2 2 ?
O8 Pr1 O2 112.7(3) . 2 ?
O2 Pr1 O2 66.4(3) . 2 ?
O2 Pr1 O2 66.4(3) 3 2 ?
O8 Pr1 O7 110.8(3) 3 2 ?
O8 Pr1 O7 47.5(3) 2 2 ?
O8 Pr1 O7 67.7(3) . 2 ?
O2 Pr1 O7 112.6(3) . 2 ?
O2 Pr1 O7 69.9(3) 3 2 ?
O2 Pr1 O7 131.8(3) 2 2 ?
O8 Pr1 O7 47.5(3) 3 3 ?
O8 Pr1 O7 67.7(3) 2 3 ?
O8 Pr1 O7 110.8(3) . 3 ?
O2 Pr1 O7 69.9(3) . 3 ?
O2 Pr1 O7 131.8(3) 3 3 ?
O2 Pr1 O7 112.6(3) 2 3 ?
O7 Pr1 O7 111.18(19) 2 3 ?
O8 Pr1 O7 67.7(3) 3 . ?
O8 Pr1 O7 110.8(3) 2 . ?
O8 Pr1 O7 47.5(3) . . ?
O2 Pr1 O7 131.8(3) . . ?
O2 Pr1 O7 112.6(3) 3 . ?
O2 Pr1 O7 69.9(3) 2 . ?
O7 Pr1 O7 111.18(19) 2 . ?
O7 Pr1 O7 111.18(19) 3 . ?
O8 Pr1 O1 110.8(3) 3 . ?
O8 Pr1 O1 68.2(3) 2 . ?
O8 Pr1 O1 132.1(3) . . ?
O2 Pr1 O1 48.6(3) . . ?
O2 Pr1 O1 68.9(3) 3 . ?
O2 Pr1 O1 111.1(3) 2 . ?
O7 Pr1 O1 69.1(3) 2 . ?
O7 Pr1 O1 67.5(3) 3 . ?
O7 Pr1 O1 178.6(4) . . ?
O8 Pr1 O1 68.2(3) 3 2 ?
O8 Pr1 O1 132.1(3) 2 2 ?
O8 Pr1 O1 110.8(3) . 2 ?
O2 Pr1 O1 68.9(3) . 2 ?
O2 Pr1 O1 111.1(3) 3 2 ?
O2 Pr1 O1 48.6(3) 2 2 ?
O7 Pr1 O1 178.6(4) 2 2 ?
O7 Pr1 O1 69.1(3) 3 2 ?
O7 Pr1 O1 67.5(3) . 2 ?
O1 Pr1 O1 112.21(16) . 2 ?
O8 Pr1 O1 132.1(3) 3 3 ?
O8 Pr1 O1 110.8(3) 2 3 ?
O8 Pr1 O1 68.2(3) . 3 ?
O2 Pr1 O1 111.1(3) . 3 ?
O2 Pr1 O1 48.6(3) 3 3 ?
O2 Pr1 O1 68.9(3) 2 3 ?
O7 Pr1 O1 67.5(3) 2 3 ?
O7 Pr1 O1 178.6(4) 3 3 ?
O7 Pr1 O1 69.1(3) . 3 ?
O1 Pr1 O1 112.21(16) . 3 ?
O1 Pr1 O1 112.21(16) 2 3 ?
O14 Pr2 O16 96.1(15) . 3_564 ?
O14 Pr2 O16 96.1(15) . . ?
O16 Pr2 O16 118.9(5) 3_564 . ?
O14 Pr2 O16 96.1(15) . 2_654 ?
O16 Pr2 O16 118.9(5) 3_564 2_654 ?
O16 Pr2 O16 118.9(5) . 2_654 ?
O14 Pr2 O15 94.4(15) . 2_654 ?
O16 Pr2 O15 60.7(14) 3_564 2_654 ?
O16 Pr2 O15 170(2) . 2_654 ?
O16 Pr2 O15 58.8(14) 2_654 2_654 ?
O14 Pr2 O15 94.3(15) . 3_564 ?
O16 Pr2 O15 58.8(14) 3_564 3_564 ?
O16 Pr2 O15 60.7(14) . 3_564 ?
O16 Pr2 O15 170(2) 2_654 3_564 ?
O15 Pr2 O15 119.4(4) 2_654 3_564 ?
O14 Pr2 O15 94.3(15) . . ?
O16 Pr2 O15 170(2) 3_564 . ?
O16 Pr2 O15 58.8(14) . . ?
O16 Pr2 O15 60.7(14) 2_654 . ?
O15 Pr2 O15 119.4(4) 2_654 . ?
O15 Pr2 O15 119.4(4) 3_564 . ?
O14 Pr2 O13 144.8(10) . 2_654 ?
O16 Pr2 O13 58.1(15) 3_564 2_654 ?
O16 Pr2 O13 79.5(19) . 2_654 ?
O16 Pr2 O13 116.8(17) 2_654 2_654 ?
O15 Pr2 O13 92.5(17) 2_654 2_654 ?
O15 Pr2 O13 52.8(16) 3_564 2_654 ?
O15 Pr2 O13 112.0(19) . 2_654 ?
O14 Pr2 O13 144.8(10) . 3_564 ?
O16 Pr2 O13 116.8(17) 3_564 3_564 ?
O16 Pr2 O13 58.1(15) . 3_564 ?
O16 Pr2 O13 79.5(19) 2_654 3_564 ?
O15 Pr2 O13 112.0(19) 2_654 3_564 ?
O15 Pr2 O13 92.5(17) 3_564 3_564 ?
O15 Pr2 O13 52.8(16) . 3_564 ?
O13 Pr2 O13 60.0(16) 2_654 3_564 ?
O14 Pr2 O13 144.8(10) . . ?
O16 Pr2 O13 79.5(19) 3_564 . ?
O16 Pr2 O13 116.8(17) . . ?
O16 Pr2 O13 58.1(15) 2_654 . ?
O15 Pr2 O13 52.8(16) 2_654 . ?
O15 Pr2 O13 112.0(19) 3_564 . ?
O15 Pr2 O13 92.5(17) . . ?
O13 Pr2 O13 60.0(16) 2_654 . ?
O13 Pr2 O13 60.0(16) 3_564 . ?
O14 Pr2 O16' 138.0(15) . 3_564 ?
O16 Pr2 O16' 49(3) 3_564 3_564 ?
O16 Pr2 O16' 119(2) . 3_564 ?
O16 Pr2 O16' 86(2) 2_654 3_564 ?
O15 Pr2 O16' 51.6(17) 2_654 3_564 ?
O15 Pr2 O16' 85(3) 3_564 3_564 ?
O15 Pr2 O16' 122(2) . 3_564 ?
O13 Pr2 O16' 41.5(13) 2_654 3_564 ?
O13 Pr2 O16' 77.0(16) 3_564 3_564 ?
O13 Pr2 O16' 32.2(19) . 3_564 ?
O14 Pr2 O16' 138.0(15) . 2_654 ?
O16 Pr2 O16' 119(2) 3_564 2_654 ?
O16 Pr2 O16' 86(2) . 2_654 ?
O16 Pr2 O16' 49(3) 2_654 2_654 ?
O15 Pr2 O16' 85(3) 2_654 2_654 ?
O15 Pr2 O16' 122(2) 3_564 2_654 ?
O15 Pr2 O16' 51.6(17) . 2_654 ?
O13 Pr2 O16' 77.0(16) 2_654 2_654 ?
O13 Pr2 O16' 32.2(19) 3_564 2_654 ?
O13 Pr2 O16' 41.5(13) . 2_654 ?
O16' Pr2 O16' 71(2) 3_564 2_654 ?
O1 Cu1 O5 158.9(5) . . ?
O1 Cu1 O10 93.6(4) . 3 ?
O5 Cu1 O10 94.8(5) . 3 ?
O1 Cu1 N1 86.6(4) . . ?
O5 Cu1 N1 83.7(6) . . ?
O10 Cu1 N1 175.8(5) 3 . ?
O1 Cu1 O3 90.4(4) . . ?
O5 Cu1 O3 105.9(4) . . ?
O10 Cu1 O3 105.3(4) 3 . ?
N1 Cu1 O3 78.9(5) . . ?
O4 Cu2 O11 90.7(4) 3 . ?
O4 Cu2 N2 175.5(4) 3 . ?
O11 Cu2 N2 85.2(4) . . ?
O4 Cu2 O7 95.0(4) 3 . ?
O11 Cu2 O7 164.8(4) . . ?
N2 Cu2 O7 88.4(4) . . ?
O4 Cu2 O9 106.1(4) 3 . ?
O11 Cu2 O9 104.1(4) . . ?
N2 Cu2 O9 76.9(4) . . ?
O7 Cu2 O9 87.8(3) . . ?
C7 N1 C3 114.0(10) . . ?
C7 N1 C5 120.8(10) . . ?
C3 N1 C5 107.9(11) . . ?
C7 N1 Cu1 104.4(7) . . ?
C3 N1 Cu1 107.3(8) . . ?
C5 N1 Cu1 100.8(8) . . ?
C18 N2 C16 109.4(12) . . ?
C18 N2 C14 113.6(10) . . ?
C16 N2 C14 111.7(11) . . ?
C18 N2 Cu2 106.8(9) . . ?
C16 N2 Cu2 106.7(10) . . ?
C14 N2 Cu2 108.4(8) . . ?
C1 O1 Cu1 126.4(9) . . ?
C1 O1 Pr1 83.6(9) . . ?
Cu1 O1 Pr1 149.7(4) . . ?
C1 O2 Pr1 97.2(10) . . ?
C2 O3 Cu1 107.0(8) . . ?
C2 O4 Cu2 108.2(9) . 2 ?
C4 O5 Cu1 114.3(13) . . ?
C12 O7 Cu2 112.7(7) . . ?
C12 O7 Pr1 96.0(6) . . ?
Cu2 O7 Pr1 150.5(5) . . ?
C12 O8 Pr1 105.1(7) . . ?
C13 O9 Cu2 104.7(8) . . ?
C13 O10 Cu1 109.4(9) . 2 ?
C15 O11 Cu2 115.2(9) . . ?
O16' O13 O16' 133(3) 3_564 2_654 ?
O16' O13 Pr2 74(3) 3_564 . ?
O16' O13 Pr2 69.0(15) 2_654 . ?
O13 O16' O13 104(4) 2_654 3_564 ?
O13 O16' Pr2 74.2(17) 2_654 . ?
O13 O16' Pr2 69.5(17) 3_564 . ?
O2 C1 O1 130.4(15) . . ?
O2 C1 C6 115.2(16) . . ?
O1 C1 C6 114.2(14) . . ?
O3 C2 O4 125.6(13) . . ?
O3 C2 C3 120.7(14) . . ?
O4 C2 C3 113.4(12) . . ?
N1 C3 C2 111.0(11) . . ?
O6 C4 O5 115.2(17) . . ?
O6 C4 C5 128.8(17) . . ?
O5 C4 C5 116.0(16) . . ?
C4 C5 N1 114.1(13) . . ?
C11 C6 C7 122.4(12) . . ?
C11 C6 C1 114.0(13) . . ?
C7 C6 C1 123.6(11) . . ?
C6 C7 C8 117.9(10) . . ?
C6 C7 N1 123.8(10) . . ?
C8 C7 N1 118.2(10) . . ?
C9 C8 C7 120.2(13) . . ?
C8 C9 C10 119.4(17) . . ?
C11 C10 C9 112.2(15) . . ?
C6 C11 C10 126.7(14) . . ?
O7 C12 O8 110.8(9) . . ?
O7 C12 C17 127.2(10) . . ?
O8 C12 C17 122.0(10) . . ?
O9 C13 O10 122.5(14) . . ?
O9 C13 C14 122.2(9) . . ?
O10 C13 C14 115.0(13) . . ?
C13 C14 N2 108.0(11) . . ?
O11 C15 O12 131.4(15) . . ?
O11 C15 C16 119.4(12) . . ?
O12 C15 C16 109.2(15) . . ?
N2 C16 C15 107.5(12) . . ?
C12 C17 C22 120.9(11) . . ?
C12 C17 C18 124.7(14) . . ?
C22 C17 C18 114.4(14) . . ?
C19 C18 N2 130.2(14) . . ?
C19 C18 C17 117.3(17) . . ?
N2 C18 C17 112.5(15) . . ?
C18 C19 C20 123.5(14) . . ?
C21 C20 C19 120.0(11) . . ?
C20 C21 C22 127.4(11) . . ?
C21 C22 C17 117.4(12) . . ?

loop_
_geom_bond_atom_site_label_1
_geom_bond_atom_site_label_2
_geom_bond_distance
_geom_bond_site_symmetry_2
_geom_bond_publ_flag
Pr1 O8 2.534(10) 3 ?
Pr1 O8 2.534(10) 2 ?
Pr1 O8 2.534(10) . ?
Pr1 O2 2.625(11) . ?
Pr1 O2 2.625(11) 3 ?
Pr1 O2 2.625(11) 2 ?
Pr1 O7 2.724(8) 2 ?
Pr1 O7 2.724(8) 3 ?
Pr1 O7 2.724(8) . ?
Pr1 O1 2.880(9) . ?
Pr1 O1 2.880(9) 2 ?
Pr1 O1 2.880(9) 3 ?
Pr2 O14 2.12(9) . ?
Pr2 O16 2.28(3) 3_564 ?
Pr2 O16 2.28(3) . ?
Pr2 O16 2.28(3) 2_654 ?
Pr2 O15 2.39(2) 2_654 ?
Pr2 O15 2.39(2) 3_564 ?
Pr2 O15 2.39(2) . ?
Pr2 O13 2.52(3) 2_654 ?
Pr2 O13 2.52(3) 3_564 ?
Pr2 O13 2.52(3) . ?
Pr2 O16' 2.52(4) 3_564 ?
Pr2 O16' 2.52(4) 2_654 ?
Cu1 O1 1.905(10) . ?
Cu1 O5 1.932(12) . ?
Cu1 O10 1.960(9) 3 ?
Cu1 N1 2.088(11) . ?
Cu1 O3 2.258(9) . ?
Cu2 O4 1.919(10) 3 ?
Cu2 O11 1.942(9) . ?
Cu2 N2 2.015(13) . ?
Cu2 O7 2.049(7) . ?
Cu2 O9 2.209(9) . ?
N1 C7 1.448(16) . ?
N1 C3 1.48(2) . ?
N1 C5 1.497(18) . ?
N2 C18 1.42(2) . ?
N2 C16 1.488(17) . ?
N2 C14 1.526(12) . ?
O1 C1 1.30(2) . ?
O2 C1 1.21(2) . ?
O3 C2 1.214(18) . ?
O4 C2 1.281(19) . ?
O4 Cu2 1.919(10) 2 ?
O5 C4 1.32(2) . ?
O6 C4 1.27(2) . ?
O7 C12 1.288(12) . ?
O8 C12 1.294(12) . ?
O9 C13 1.248(19) . ?
O10 C13 1.277(14) . ?
O10 Cu1 1.960(9) 2 ?
O11 C15 1.197(18) . ?
O12 C15 1.260(16) . ?
O13 O16' 1.40(8) 3_564 ?
O13 O16' 1.78(5) 2_654 ?
O16' O13 1.40(7) 2_654 ?
O16' O13 1.78(5) 3_564 ?
O17 O17' 0.80(6) . ?
O18 O18' 0.73(6) . ?
C1 C6 1.63(2) . ?
C2 C3 1.593(16) . ?
C4 C5 1.43(2) . ?
C6 C11 1.201(19) . ?
C6 C7 1.320(16) . ?
C7 C8 1.382(16) . ?
C8 C9 1.36(2) . ?
C9 C10 1.41(3) . ?
C10 C11 1.40(2) . ?
C12 C17 1.370(18) . ?
C13 C14 1.47(2) . ?
C15 C16 1.59(2) . ?
C17 C22 1.523(18) . ?
C17 C18 1.61(2) . ?
C18 C19 1.36(3) . ?
C19 C20 1.44(2) . ?
C20 C21 1.308(19) . ?
C21 C22 1.386(16) . ?
